data_1506771
loop_
_publ_author_name
'Minami, Kimi'
'Kawamura, Yasufumi'
'Koga, Koichi'
'Hosokawa, Takahiro'

_publ_section_title
;
 Palladium(II)-catalyzed oxidative transformation of allylic alcohols and
 vinyl ethers into 2-alkoxytetrahydrofurans: catechol as an activator of
 catalyst.
;
_journal_issue 25
_journal_name_full 'Organic letters'
_journal_page_first 5689
_journal_page_last 5692
_journal_paper_doi 10.1021/ol052377l
_journal_volume 7
_journal_year 2005
_chemical_formula_moiety 'C13 H15 N O4 '
_chemical_formula_sum 'C13 H15 N O4'
_chemical_formula_weight 249.27
_space_group_IT_number 2
_symmetry_cell_setting triclinic
_symmetry_Int_Tables_number 2
_symmetry_space_group_name_Hall '-P 1'
_symmetry_space_group_name_H-M 'P -1'
_cell_angle_alpha 95.35(1)
_cell_angle_beta 97.18(1)
_cell_angle_gamma 113.337(8)
_cell_formula_units_Z 2
_cell_length_a 11.014(1)
_cell_length_b 13.147(2)
_cell_length_c 4.8355(6)
_cell_measurement_reflns_used 25
_cell_measurement_temperature 296.2
_cell_measurement_theta_max 14.3
_cell_measurement_theta_min 12.9
_cell_volume 629.98(15)
_computing_cell_refinement 'MSC/AFC Diffractometer Control'
_computing_data_collection 'MSC/AFC Diffractometer Control'
_computing_data_reduction 'teXsan Ver. 1.11'
_computing_publication_material 'teXsan Ver. 1.11'
_computing_structure_refinement 'teXsan Ver. 1.10'
_computing_structure_solution SIR88
_diffrn_measured_fraction_theta_full 1.0021
_diffrn_measured_fraction_theta_max 1.0021
_diffrn_measurement_device_type 'Rigaku AFC7R'
_diffrn_measurement_method \w-2\q
_diffrn_radiation_type 'Mo K\a'
_diffrn_radiation_wavelength 0.7107
_diffrn_reflns_av_R_equivalents 0.007
_diffrn_reflns_limit_h_max 0
_diffrn_reflns_limit_h_min -14
_diffrn_reflns_limit_k_max 17
_diffrn_reflns_limit_k_min -15
_diffrn_reflns_limit_l_max 6
_diffrn_reflns_limit_l_min -6
_diffrn_reflns_number 3042
_diffrn_reflns_theta_full 27.50
_diffrn_reflns_theta_max 27.50
_diffrn_standards_decay_% 0.95
_diffrn_standards_interval_count 150
_diffrn_standards_number 3
_exptl_absorpt_coefficient_mu 0.098
_exptl_absorpt_correction_T_max 0.998
_exptl_absorpt_correction_T_min 0.906
_exptl_absorpt_correction_type psi-scan
_exptl_absorpt_process_details '(North, Phillips & Mathews, 1968)'
_exptl_crystal_colour yellow
_exptl_crystal_density_diffrn 1.314
_exptl_crystal_density_method 'not measured'
_exptl_crystal_description plate
_exptl_crystal_size_max 0.300
_exptl_crystal_size_mid 0.260
_exptl_crystal_size_min 0.170
_refine_diff_density_max 0.64
_refine_diff_density_min -0.29
_refine_ls_extinction_coef 0.00(1)
_refine_ls_extinction_method 'Zachariasen(1967) type 2 Gaussian isotropic'
_refine_ls_goodness_of_fit_ref 1.498
_refine_ls_hydrogen_treatment noref
_refine_ls_number_parameters 164
_refine_ls_number_reflns 2891
_refine_ls_R_factor_gt 0.0607
_refine_ls_shift/su_max 0.0012
_refine_ls_structure_factor_coef Fsqd
_refine_ls_weighting_details 'w = 1/[\s^2^(Fo^2^) + (0.07000(Max(Fo^2^,0) + 2Fc^2^)/3)^2^]'
_refine_ls_weighting_scheme calc
_refine_ls_wR_factor_ref 0.2061
_reflns_number_gt 1512
_reflns_number_total 963
_reflns_threshold_expression F^2^>2.0\s(F^2^)
_cod_data_source_file ol052377lsi20051003_051732.cif
_cod_data_source_block 2-Ethoxy-(Z)-4-(4-nitrobenzylidene)tetrahydrofuran
_cod_original_cell_volume 630.0(1)
_cod_original_sg_symbol_H-M 'P -1         '
_cod_original_formula_sum 'C13 H15 N O4 '
_cod_database_code 1506771

loop_
_symmetry_equiv_pos_as_xyz
x,y,z
-x,-y,-z

loop_
_atom_site_label
_atom_site_type_symbol
_atom_site_fract_x
_atom_site_fract_y
_atom_site_fract_z
_atom_site_U_iso_or_equiv
_atom_site_adp_type
_atom_site_occupancy
_atom_site_calc_flag
O(1) O 0.6603(2) 0.5439(2) -0.1830(5) 0.1033(9) Uani 1.00 d
O(2) O 0.8724(2) 0.5839(2) -0.1017(5) 0.0980(8) Uani 1.00 d
O(3) O 0.9013(2) 0.0825(2) 0.8647(5) 0.0991(8) Uani 1.00 d
O(4) O 0.7393(2) -0.0887(2) 0.6318(4) 0.0782(6) Uani 1.00 d
N(1) N 0.7563(3) 0.5281(2) -0.0719(5) 0.0749(8) Uani 1.00 d
C(1) C 0.7317(2) 0.4413(2) 0.1062(5) 0.0612(7) Uani 1.00 d
C(2) C 0.6022(3) 0.3813(3) 0.1516(7) 0.0739(9) Uani 1.00 d
C(3) C 0.5805(2) 0.2991(3) 0.3152(6) 0.0722(8) Uani 1.00 d
C(4) C 0.6840(2) 0.2727(2) 0.4406(5) 0.0589(7) Uani 1.00 d
C(5) C 0.8135(2) 0.3362(2) 0.3886(6) 0.0691(8) Uani 1.00 d
C(6) C 0.8367(2) 0.4185(2) 0.2244(6) 0.0696(8) Uani 1.00 d
C(7) C 0.6513(2) 0.1841(2) 0.6099(6) 0.0647(7) Uani 1.00 d
C(8) C 0.7265(3) 0.1347(2) 0.7265(5) 0.0643(7) Uani 1.00 d
C(9) C 0.8703(3) 0.1586(2) 0.7116(6) 0.0731(8) Uani 1.00 d
C(10) C 0.6787(3) 0.0404(2) 0.8933(6) 0.0749(9) Uani 1.00 d
C(11) C 0.7816(3) -0.0072(3) 0.8871(7) 0.0821(10) Uani 1.00 d
C(12) C 0.8257(3) -0.1437(3) 0.5962(7) 0.088(1) Uani 1.00 d
C(13) C 0.7585(4) -0.2438(3) 0.3776(8) 0.097(1) Uani 1.00 d
H(1) H 0.5289 0.3976 0.0677 0.0887 Uiso 1.00 calc
H(2) H 0.4911 0.2593 0.3524 0.0879 Uiso 1.00 calc
H(3) H 0.8874 0.3209 0.4729 0.0828 Uiso 1.00 calc
H(4) H 0.9260 0.4613 0.1941 0.0831 Uiso 1.00 calc
H(5) H 0.5605 0.1558 0.6464 0.0755 Uiso 1.00 calc
H(6) H 0.9291 0.2342 0.7916 0.0887 Uiso 1.00 calc
H(7) H 0.8823 0.1464 0.5193 0.0887 Uiso 1.00 calc
H(8) H 0.6720 0.0658 1.0809 0.0888 Uiso 1.00 calc
H(9) H 0.5895 -0.0152 0.8049 0.0888 Uiso 1.00 calc
H(10) H 0.7934 -0.0408 1.0552 0.1035 Uiso 1.00 calc
H(11) H 0.9089 -0.0943 0.5485 0.1081 Uiso 1.00 calc
H(12) H 0.8500 -0.1668 0.7746 0.1081 Uiso 1.00 calc
H(13) H 0.6771 -0.2937 0.4295 0.1173 Uiso 1.00 calc
H(14) H 0.7360 -0.2211 0.2034 0.1173 Uiso 1.00 calc
H(15) H 0.8140 -0.2823 0.3526 0.1173 Uiso 1.00 calc

loop_
_atom_site_aniso_label
_atom_site_aniso_U_11
_atom_site_aniso_U_22
_atom_site_aniso_U_33
_atom_site_aniso_U_12
_atom_site_aniso_U_13
_atom_site_aniso_U_23
O(1) 0.086(2) 0.108(2) 0.126(2) 0.051(1) 0.005(1) 0.024(2)
O(2) 0.075(1) 0.081(1) 0.140(2) 0.030(1) 0.030(1) 0.025(1)
O(3) 0.071(1) 0.095(2) 0.111(2) 0.021(1) -0.017(1) 0.021(1)
O(4) 0.071(1) 0.078(1) 0.078(1) 0.0309(10) -0.0039(9) -0.0054(10)
N(1) 0.069(2) 0.068(1) 0.088(2) 0.035(1) 0.007(1) -0.006(1)
C(1) 0.052(1) 0.057(1) 0.070(2) 0.023(1) 0.006(1) -0.008(1)
C(2) 0.048(1) 0.079(2) 0.097(2) 0.032(1) 0.008(1) 0.001(2)
C(3) 0.042(1) 0.078(2) 0.092(2) 0.023(1) 0.014(1) -0.002(2)
C(4) 0.043(1) 0.064(2) 0.062(1) 0.019(1) 0.0072(10) -0.011(1)
C(5) 0.042(1) 0.073(2) 0.087(2) 0.021(1) 0.007(1) 0.007(2)
C(6) 0.042(1) 0.069(2) 0.090(2) 0.018(1) 0.009(1) 0.001(2)
C(7) 0.047(1) 0.065(2) 0.071(2) 0.014(1) 0.018(1) -0.011(1)
C(8) 0.055(1) 0.072(2) 0.054(1) 0.019(1) 0.007(1) -0.011(1)
C(9) 0.052(1) 0.075(2) 0.081(2) 0.020(1) -0.003(1) 0.005(1)
C(10) 0.084(2) 0.071(2) 0.062(2) 0.022(1) 0.024(1) -0.001(1)
C(11) 0.074(2) 0.072(2) 0.085(2) 0.019(2) -0.004(1) 0.012(2)
C(12) 0.065(2) 0.108(3) 0.096(2) 0.041(2) 0.013(2) 0.006(2)
C(13) 0.096(2) 0.082(2) 0.122(3) 0.039(2) 0.041(2) 0.010(2)

loop_
_atom_type_symbol
_atom_type_description
_atom_type_scat_dispersion_real
_atom_type_scat_dispersion_imag
_atom_type_scat_source
C C 0.003 0.002
;
International Tables for Crystallography
(1992, Vol. C, Tables 4.2.6.8 and 6.1.1.1)
;
H H 0.000 0.000
;
International Tables for Crystallography
(1992, Vol. C, Table 6.1.1.2)
;
O O 0.011 0.006
;
International Tables for Crystallography
(1992, Vol. C, Tables 4.2.6.8 and 6.1.1.1)
;
N N 0.006 0.003
;
International Tables for Crystallography
(1992, Vol. C, Tables 4.2.6.8 and 6.1.1.1)
;

loop_
_geom_angle_atom_site_label_1
_geom_angle_atom_site_label_2
_geom_angle_atom_site_label_3
_geom_angle
_geom_angle_publ_flag
C(9) O(3) C(11) 109.3(2) yes
C(11) O(4) C(12) 114.4(2) yes
O(1) N(1) O(2) 122.6(3) yes
O(1) N(1) C(1) 118.4(2) yes
O(2) N(1) C(1) 119.0(2) yes
N(1) C(1) C(2) 119.5(2) yes
N(1) C(1) C(6) 119.7(2) yes
C(2) C(1) C(6) 120.8(3) yes
C(1) C(2) C(3) 118.9(2) yes
C(1) C(2) H(1) 120.4 no
C(3) C(2) H(1) 120.8 no
C(2) C(3) C(4) 122.6(2) yes
C(2) C(3) H(2) 118.8 no
C(4) C(3) H(2) 118.6 no
C(3) C(4) C(5) 116.3(3) yes
C(3) C(4) C(7) 118.7(2) yes
C(5) C(4) C(7) 125.0(2) yes
C(4) C(5) C(6) 121.7(2) yes
C(4) C(5) H(3) 118.7 no
C(6) C(5) H(3) 119.6 no
C(1) C(6) C(5) 119.8(2) yes
C(1) C(6) H(4) 120.1 no
C(5) C(6) H(4) 120.1 no
C(4) C(7) C(8) 130.7(2) yes
C(4) C(7) H(5) 114.7 no
C(8) C(7) H(5) 114.6 no
C(7) C(8) C(9) 128.2(3) yes
C(7) C(8) C(10) 125.4(2) yes
C(9) C(8) C(10) 106.4(3) yes
O(3) C(9) C(8) 106.0(2) yes
O(3) C(9) H(6) 110.5 no
O(3) C(9) H(7) 109.6 no
C(8) C(9) H(6) 111.7 no
C(8) C(9) H(7) 111.1 no
H(6) C(9) H(7) 108.0 no
C(8) C(10) C(11) 103.1(2) yes
C(8) C(10) H(8) 111.9 no
C(8) C(10) H(9) 110.9 no
C(11) C(10) H(8) 113.1 no
C(11) C(10) H(9) 111.3 no
H(8) C(10) H(9) 106.7 no
O(3) C(11) O(4) 108.5(3) yes
O(3) C(11) C(10) 105.9(3) yes
O(3) C(11) H(10) 111.1 no
O(4) C(11) C(10) 107.2(2) yes
O(4) C(11) H(10) 111.4 no
C(10) C(11) H(10) 112.5 no
O(4) C(12) C(13) 110.4(3) yes
O(4) C(12) H(11) 111.4 no
O(4) C(12) H(12) 109.8 no
C(13) C(12) H(11) 110.1 no
C(13) C(12) H(12) 109.0 no
H(11) C(12) H(12) 106.0 no
C(12) C(13) H(13) 109.5 no
C(12) C(13) H(14) 108.9 no
C(12) C(13) H(15) 111.7 no
H(13) C(13) H(14) 108.4 no
H(13) C(13) H(15) 109.0 no
H(14) C(13) H(15) 109.2 no

loop_
_geom_bond_atom_site_label_1
_geom_bond_atom_site_label_2
_geom_bond_distance
_geom_bond_publ_flag
O(1) N(1) 1.226(3) yes
O(2) N(1) 1.232(3) yes
O(3) C(9) 1.418(4) yes
O(3) C(11) 1.403(4) yes
O(4) C(11) 1.451(4) yes
O(4) C(12) 1.422(4) yes
N(1) C(1) 1.454(4) yes
C(1) C(2) 1.387(4) yes
C(1) C(6) 1.377(3) yes
C(2) C(3) 1.361(4) yes
C(2) H(1) 0.967 no
C(3) C(4) 1.403(4) yes
C(3) H(2) 0.963 no
C(4) C(5) 1.407(3) yes
C(4) C(7) 1.441(4) yes
C(5) C(6) 1.363(4) yes
C(5) H(3) 0.965 no
C(6) H(4) 0.958 no
C(7) C(8) 1.343(4) yes
C(7) H(5) 0.966 no
C(8) C(9) 1.500(4) yes
C(8) C(10) 1.497(4) yes
C(9) H(6) 0.955 no
C(9) H(7) 0.963 no
C(10) C(11) 1.498(4) yes
C(10) H(8) 0.959 no
C(10) H(9) 0.974 no
C(11) H(10) 0.979 no
C(12) C(13) 1.473(5) yes
C(12) H(11) 0.961 no
C(12) H(12) 0.981 no
C(13) H(13) 0.958 no
C(13) H(14) 0.955 no
C(13) H(15) 0.947 no

loop_
_geom_contact_atom_site_label_1
_geom_contact_atom_site_label_2
_geom_contact_distance
_geom_contact_site_symmetry_2
O(1) C(2) 3.419(3) 2_665
O(1) C(13) 3.431(4) 1_565
O(1) C(2) 3.529(4) 1_554
O(1) C(13) 3.573(5) 1_564
O(1) C(3) 3.575(4) 1_554
O(2) C(6) 3.342(3) 2_765
O(2) C(9) 3.595(4) 2_766
O(3) C(12) 3.495(4) 2_757
O(4) C(3) 3.573(3) 2_656
N(1) C(13) 3.526(4) 1_565
C(1) C(4) 3.588(3) 1_554

loop_
_geom_torsion_atom_site_label_1
_geom_torsion_atom_site_label_2
_geom_torsion_atom_site_label_3
_geom_torsion_atom_site_label_4
_geom_torsion
_geom_torsion_publ_flag
O(1) N(1) C(1) C(2) -1.7(4) yes
O(1) N(1) C(1) C(6) 177.3(2) yes
O(2) N(1) C(1) C(2) 177.2(2) yes
O(2) N(1) C(1) C(6) -3.8(4) yes
O(3) C(9) C(8) C(7) -179.0(2) yes
O(3) C(9) C(8) C(10) -0.6(3) yes
O(3) C(11) O(4) C(12) 67.2(3) yes
O(3) C(11) C(10) C(8) 28.9(3) yes
O(4) C(11) O(3) C(9) 83.7(3) yes
O(4) C(11) C(10) C(8) -86.7(3) yes
N(1) C(1) C(2) C(3) 179.0(2) yes
N(1) C(1) C(6) C(5) -179.2(2) yes
C(1) C(2) C(3) C(4) 0.1(4) yes
C(1) C(6) C(5) C(4) 0.3(4) yes
C(2) C(1) C(6) C(5) -0.2(4) yes
C(2) C(3) C(4) C(5) 0.0(4) yes
C(2) C(3) C(4) C(7) -179.8(3) yes
C(3) C(2) C(1) C(6) 0.0(4) yes
C(3) C(4) C(5) C(6) -0.2(4) yes
C(3) C(4) C(7) C(8) 172.0(2) yes
C(4) C(7) C(8) C(9) -0.2(4) yes
C(4) C(7) C(8) C(10) -178.3(2) yes
C(5) C(4) C(7) C(8) -7.8(4) yes
C(6) C(5) C(4) C(7) 179.6(3) yes
C(7) C(8) C(10) C(11) 161.6(2) yes
C(8) C(9) O(3) C(11) 19.7(3) yes
C(9) O(3) C(11) C(10) -31.0(3) yes
C(9) C(8) C(10) C(11) -16.9(3) yes
C(10) C(11) O(4) C(12) -178.8(2) yes
C(11) O(4) C(12) C(13) 165.1(3) yes
C(11) O(4) C(12) C(13) 165.1(3) yes
